data_2203094
loop_
_publ_author_name
'Lin, Xiao-Ju'
'Li, Yi-Zhi'
'Xu, Hai-Jun'
'Liu, Sheng-Gui'
'Xu, Li'
'Shen, Zhen'
'You, Xiao-Zeng'

_publ_section_title
;
 2-(2-Pyridyl)benzo[1,2-<i>d</i>;4,5-<i>d</i>']diimidazole
;
_journal_issue 1
_journal_name_full 'Acta Crystallographica Section E'
_journal_page_first o77
_journal_page_last o78
_journal_paper_doi 10.1107/S1600536803028113
_journal_volume 60
_journal_year 2004
_chemical_formula_iupac 'C13 H9 N5'
_chemical_formula_moiety 'C13 H9 N5'
_chemical_formula_sum 'C13 H9 N5'
_chemical_formula_weight 235.25
_chemical_name_systematic
;
2-(2-pyridyl)benzo[1,2-d-4,5-d']diimidazole
;
_space_group_IT_number 61
_symmetry_cell_setting orthorhombic
_symmetry_space_group_name_Hall '-P 2ac 2ab'
_symmetry_space_group_name_H-M 'P b c a'
_atom_sites_solution_hydrogens geom
_atom_sites_solution_primary direct
_atom_sites_solution_secondary difmap
_cell_angle_alpha 90.00
_cell_angle_beta 90.00
_cell_angle_gamma 90.00
_cell_formula_units_Z 8
_cell_length_a 10.3841(13)
_cell_length_b 10.0409(13)
_cell_length_c 21.911(3)
_cell_measurement_reflns_used 2252
_cell_measurement_temperature 293(2)
_cell_measurement_theta_max 24.99
_cell_measurement_theta_min 2.70
_cell_volume 2284.6(5)
_computing_cell_refinement SMART
_computing_data_collection 'SMART (Bruker, 2000)'
_computing_data_reduction 'SAINT (Bruker, 2000)'
_computing_molecular_graphics SHELXTL
_computing_publication_material SHELXTL
_computing_structure_refinement SHELXTL
_computing_structure_solution 'SHELXTL (Bruker, 2000)'
_diffrn_ambient_temperature 293(2)
_diffrn_measured_fraction_theta_full 0.983
_diffrn_measured_fraction_theta_max 0.983
_diffrn_measurement_device_type 'Bruker SMART CCD area-detector'
_diffrn_measurement_method '\f and \w'
_diffrn_radiation_monochromator graphite
_diffrn_radiation_source 'sealed tube'
_diffrn_radiation_type MoK\a
_diffrn_radiation_wavelength 0.71073
_diffrn_reflns_av_R_equivalents 0.0987
_diffrn_reflns_av_sigmaI/netI 0.0664
_diffrn_reflns_limit_h_max 11
_diffrn_reflns_limit_h_min -13
_diffrn_reflns_limit_k_max 13
_diffrn_reflns_limit_k_min -10
_diffrn_reflns_limit_l_max 26
_diffrn_reflns_limit_l_min -28
_diffrn_reflns_number 12680
_diffrn_reflns_theta_full 27.98
_diffrn_reflns_theta_max 27.98
_diffrn_reflns_theta_min 1.86
_exptl_absorpt_coefficient_mu 0.089
_exptl_absorpt_correction_T_max 0.99
_exptl_absorpt_correction_T_min 0.98
_exptl_absorpt_correction_type multi-scan
_exptl_absorpt_process_details '(SADABS; Bruker, 2000)'
_exptl_crystal_colour colourless
_exptl_crystal_density_diffrn 1.368
_exptl_crystal_density_method 'not measured'
_exptl_crystal_description needle
_exptl_crystal_F_000 976
_exptl_crystal_size_max 0.3
_exptl_crystal_size_mid 0.12
_exptl_crystal_size_min 0.1
_refine_diff_density_max 0.258
_refine_diff_density_min -0.259
_refine_ls_extinction_method none
_refine_ls_goodness_of_fit_ref 1.026
_refine_ls_hydrogen_treatment constr
_refine_ls_matrix_type full
_refine_ls_number_parameters 163
_refine_ls_number_reflns 2701
_refine_ls_number_restraints 0
_refine_ls_restrained_S_all 1.026
_refine_ls_R_factor_all 0.1052
_refine_ls_R_factor_gt 0.0615
_refine_ls_shift/su_max 0.000
_refine_ls_shift/su_mean 0.000
_refine_ls_structure_factor_coef Fsqd
_refine_ls_weighting_details 'calc w = 1/[\s^2^(Fo^2^)+(0.07P)^2^] where P = (Fo^2^+2Fc^2^)/3'
_refine_ls_weighting_scheme calc
_refine_ls_wR_factor_gt 0.1313
_refine_ls_wR_factor_ref 0.1461
_reflns_number_gt 1770
_reflns_number_total 2701
_reflns_threshold_expression I>2\s(I)
_cod_data_source_file ob6328.cif
_cod_data_source_block I
_cod_depositor_comments
;
The following automatic conversions were performed:
'_symmetry_cell_setting' value 'Orthorhombic' changed to 'orthorhombic'
according to '/home/saulius/struct/CIF-dictionaries/cif_core.dic'
dictionary named 'cif_core.dic' version 2.4.1 from 2010-06-29.

Automatic conversion script
Id: cif_fix_enum 1527 2010-12-29 10:47:43Z saulius 

The following automatic conversions were performed:

'_symmetry_cell_setting' value 'Orthorhombic' changed to
'orthorhombic' according to
/home/saulius/struct/CIF-dictionaries/cif_core.dic dictionary named
'cif_core.dic' version 2.4.1 from 2010-06-29.

Automatic conversion script
Id: cif_fix_values 1715 2011-07-08 13:25:40Z adriana 
;
_cod_original_cell_volume 2284.5(5)
_cod_original_sg_symbol_Hall '-P 2ac 2ab '
_cod_database_code 2203094
_cod_database_fobs_code 2203094

loop_
_symmetry_equiv_pos_as_xyz
'x, y, z'
'-x+1/2, -y, z+1/2'
'-x, y+1/2, -z+1/2'
'x+1/2, -y+1/2, -z'
'-x, -y, -z'
'x-1/2, y, -z-1/2'
'x, -y-1/2, z-1/2'
'-x-1/2, y-1/2, z'

loop_
_atom_site_label
_atom_site_fract_x
_atom_site_fract_y
_atom_site_fract_z
_atom_site_U_iso_or_equiv
_atom_site_adp_type
_atom_site_calc_flag
_atom_site_refinement_flags
_atom_site_occupancy
_atom_site_type_symbol
C1 -0.1150(2) 0.3116(3) 0.67928(11) 0.0612(7) Uani d . 1 C
H1 -0.1695 0.3836 0.6725 0.073 Uiso calc R 1 H
C2 -0.1637(2) 0.2042(3) 0.70961(10) 0.0633(7) Uani d . 1 C
H2 -0.2494 0.2023 0.7218 0.076 Uiso calc R 1 H
C3 -0.0835(2) 0.0994(3) 0.72165(10) 0.0598(7) Uani d . 1 C
H3 -0.1128 0.0264 0.7438 0.072 Uiso calc R 1 H
C4 0.04191(19) 0.1036(2) 0.70041(9) 0.0452(5) Uani d . 1 C
H4 0.0980 0.0330 0.7074 0.054 Uiso calc R 1 H
C5 0.08190(18) 0.2148(2) 0.66866(8) 0.0347(5) Uani d . 1 C
C6 0.21266(18) 0.22516(19) 0.64348(8) 0.0335(5) Uani d . 1 C
C7 0.40252(16) 0.17938(19) 0.61048(8) 0.0320(4) Uani d . 1 C
C8 0.51404(17) 0.11570(19) 0.59141(9) 0.0356(5) Uani d . 1 C
H8 0.5259 0.0241 0.5944 0.043 Uiso calc R 1 H
C9 0.60633(17) 0.20088(19) 0.56748(8) 0.0329(5) Uani d . 1 C
C10 0.77869(19) 0.2933(2) 0.52881(9) 0.0402(5) Uani d . 1 C
H10 0.8611 0.3019 0.5127 0.048 Uiso calc R 1 H
C11 0.59072(17) 0.33963(19) 0.56230(8) 0.0333(5) Uani d . 1 C
C12 0.47745(17) 0.40251(19) 0.57968(9) 0.0356(5) Uani d . 1 C
H12 0.4642 0.4936 0.5752 0.043 Uiso calc R 1 H
C13 0.38589(16) 0.31791(18) 0.60434(8) 0.0325(5) Uani d . 1 C
N1 0.00581(15) 0.3204(2) 0.65858(8) 0.0511(5) Uani d . 1 N
N2 0.26342(13) 0.34328(15) 0.62591(7) 0.0365(4) Uani d . 1 N
H2A 0.2263 0.4198 0.6278 0.044 Uiso calc R 1 H
N3 0.29158(14) 0.12332(15) 0.63554(7) 0.0348(4) Uani d . 1 N
N4 0.72829(14) 0.17509(17) 0.54464(7) 0.0393(4) Uani d . 1 N
H4A 0.7645 0.0984 0.5413 0.047 Uiso calc R 1 H
N5 0.70240(14) 0.39612(16) 0.53786(7) 0.0393(4) Uani d . 1 N

loop_
_atom_site_aniso_label
_atom_site_aniso_U_11
_atom_site_aniso_U_22
_atom_site_aniso_U_33
_atom_site_aniso_U_12
_atom_site_aniso_U_13
_atom_site_aniso_U_23
C1 0.0400(14) 0.0788(19) 0.0647(16) 0.0174(12) 0.0131(11) 0.0135(14)
C2 0.0386(14) 0.093(2) 0.0579(15) -0.0026(13) 0.0166(11) 0.0071(14)
C3 0.0571(15) 0.0667(18) 0.0556(14) -0.0154(13) 0.0176(12) 0.0091(13)
C4 0.0455(13) 0.0438(13) 0.0462(12) -0.0043(10) 0.0049(9) 0.0028(10)
C5 0.0309(11) 0.0387(12) 0.0346(10) -0.0022(8) -0.0011(8) -0.0031(9)
C6 0.0311(10) 0.0314(11) 0.0382(10) -0.0037(8) -0.0018(8) 0.0011(8)
C7 0.0318(10) 0.0298(11) 0.0344(10) -0.0018(8) -0.0041(8) 0.0017(8)
C8 0.0349(10) 0.0256(11) 0.0465(12) 0.0022(8) -0.0022(8) 0.0028(9)
C9 0.0292(10) 0.0315(11) 0.0380(10) 0.0033(8) -0.0018(8) -0.0021(9)
C10 0.0352(11) 0.0413(12) 0.0442(11) -0.0036(9) 0.0081(9) 0.0011(10)
C11 0.0314(10) 0.0310(11) 0.0373(11) -0.0027(8) 0.0007(8) -0.0001(9)
C12 0.0373(11) 0.0229(10) 0.0464(12) -0.0003(8) 0.0028(9) 0.0016(8)
C13 0.0280(10) 0.0295(11) 0.0401(11) 0.0029(8) -0.0011(8) -0.0020(9)
N1 0.0361(11) 0.0554(13) 0.0619(12) 0.0070(8) 0.0091(8) 0.0118(10)
N2 0.0286(9) 0.0281(9) 0.0530(10) 0.0032(7) 0.0032(7) 0.0001(7)
N3 0.0301(9) 0.0302(9) 0.0440(9) -0.0022(7) -0.0005(7) 0.0023(7)
N4 0.0312(9) 0.0353(10) 0.0514(10) 0.0038(7) 0.0057(7) -0.0008(8)
N5 0.0355(9) 0.0342(10) 0.0482(10) -0.0036(7) 0.0089(7) -0.0001(8)

loop_
_atom_type_symbol
_atom_type_description
_atom_type_scat_dispersion_real
_atom_type_scat_dispersion_imag
_atom_type_scat_source
C C 0.0033 0.0016 'International Tables Vol C Tables 4.2.6.8 and 6.1.1.4'
H H 0.0000 0.0000 'International Tables Vol C Tables 4.2.6.8 and 6.1.1.4'
N N 0.0061 0.0033 'International Tables Vol C Tables 4.2.6.8 and 6.1.1.4'

loop_
_geom_angle_atom_site_label_1
_geom_angle_atom_site_label_2
_geom_angle_atom_site_label_3
_geom_angle
_geom_angle_publ_flag
N1 C1 C2 124.4(2) ?
N1 C1 H1 117.8 ?
C2 C1 H1 117.8 ?
C1 C2 C3 118.5(2) ?
C1 C2 H2 120.8 ?
C3 C2 H2 120.8 ?
C2 C3 C4 119.0(2) ?
C2 C3 H3 120.5 ?
C4 C3 H3 120.5 ?
C5 C4 C3 118.5(2) ?
C5 C4 H4 120.7 ?
C3 C4 H4 120.7 ?
N1 C5 C4 123.08(18) ?
N1 C5 C6 115.28(17) ?
C4 C5 C6 121.64(18) ?
N3 C6 N2 113.51(16) ?
N3 C6 C5 124.59(17) ?
N2 C6 C5 121.90(17) ?
C8 C7 N3 128.46(18) ?
C8 C7 C13 121.93(16) ?
N3 C7 C13 109.57(15) ?
C7 C8 C9 113.97(18) ?
C7 C8 H8 123.0 ?
C9 C8 H8 123.0 ?
N4 C9 C8 130.72(17) ?
N4 C9 C11 105.14(15) ?
C8 C9 C11 124.14(16) ?
N5 C10 N4 114.82(17) ?
N5 C10 H10 122.6 ?
N4 C10 H10 122.6 ?
C12 C11 N5 128.58(18) ?
C12 C11 C9 121.72(16) ?
N5 C11 C9 109.70(15) ?
C13 C12 C11 114.19(18) ?
C13 C12 H12 122.9 ?
C11 C12 H12 122.9 ?
N2 C13 C12 130.77(17) ?
N2 C13 C7 105.22(15) ?
C12 C13 C7 123.99(16) ?
C1 N1 C5 116.43(19) yes
C6 N2 C13 107.12(15) yes
C6 N2 H2A 126.4 ?
C13 N2 H2A 126.4 ?
C6 N3 C7 104.57(15) yes
C10 N4 C9 106.51(16) yes
C10 N4 H4A 126.7 ?
C9 N4 H4A 126.7 ?
C10 N5 C11 103.82(16) yes

loop_
_geom_bond_atom_site_label_1
_geom_bond_atom_site_label_2
_geom_bond_distance
_geom_bond_publ_flag
C1 N1 1.337(3) yes
C1 C2 1.364(3) ?
C1 H1 0.9300 ?
C2 C3 1.368(3) ?
C2 H2 0.9300 ?
C3 C4 1.383(3) ?
C3 H3 0.9300 ?
C4 C5 1.380(3) ?
C4 H4 0.9300 ?
C5 N1 1.340(3) yes
C5 C6 1.469(3) ?
C6 N3 1.322(2) yes
C6 N2 1.354(2) yes
C7 C8 1.387(2) ?
C7 N3 1.395(2) yes
C7 C13 1.408(3) ?
C8 C9 1.387(3) ?
C8 H8 0.9300 ?
C9 N4 1.386(2) yes
C9 C11 1.407(3) ?
C10 N5 1.316(2) yes
C10 N4 1.343(2) yes
C10 H10 0.9300 ?
C11 C12 1.388(2) ?
C11 N5 1.398(2) yes
C12 C13 1.385(2) ?
C12 H12 0.9300 ?
C13 N2 1.381(2) yes
N2 H2A 0.8600 ?
N4 H4A 0.8600 ?

loop_
_geom_hbond_atom_site_label_D
_geom_hbond_atom_site_label_H
_geom_hbond_atom_site_label_A
_geom_hbond_site_symmetry_A
_geom_hbond_distance_DH
_geom_hbond_distance_HA
_geom_hbond_distance_DA
_geom_hbond_angle_DHA
_geom_hbond_publ_flag
N2 H2A N3 8_665 0.86 2.06 2.877(2) 159 yes
N4 H4A N5 8_755 0.86 2.06 2.896(2) 163 yes
C8 H8 N1 8_655 0.93 2.50 3.317(3) 146 yes

loop_
_cod_related_entry_id
_cod_related_entry_database
_cod_related_entry_code
1 ChemSpider 21131181
